data_7113965
loop_
_publ_author_name
'Prem Lama'
'Raj Kumar Das'
'Vincent J. Smith'
'Leonard J. Barbour'

_publ_section_title
;
 A combined stretching-tilting mechanism produces negative, zero and
 positive linear thermal expansion in a semi-flexible Cd(II)-MOF
;
_journal_name_full Chem.Commun.
_journal_page_first 6464
_journal_paper_doi 10.1039/C4CC02634A
_journal_volume 50
_journal_year 2014
_chemical_formula_moiety 'C53 H58 Cd2 N7 O19'
_chemical_formula_sum 'C53 H58 Cd2 N7 O19'
_chemical_formula_weight 1321.86
_chemical_name_common 1
_chemical_name_systematic
; 
 ? 
;
_space_group_IT_number 2
_symmetry_cell_setting triclinic
_symmetry_space_group_name_Hall '-P 1'
_symmetry_space_group_name_H-M 'P -1'
_atom_sites_solution_hydrogens geom
_atom_sites_solution_primary direct
_atom_sites_solution_secondary difmap
_audit_creation_method SHELXL-97
_cell_angle_alpha 75.381(2)
_cell_angle_beta 76.749(2)
_cell_angle_gamma 88.243(2)
_cell_formula_units_Z 1
_cell_length_a 10.2788(14)
_cell_length_b 12.0994(16)
_cell_length_c 12.5513(17)
_cell_measurement_reflns_used 793
_cell_measurement_temperature 140(2)
_cell_measurement_theta_max 26.08
_cell_measurement_theta_min 1.72
_cell_volume 1469.6(3)
_computing_cell_refinement 'SAINT (Bruker, 2009)'
_computing_data_collection 'APEX2 (Bruker, 2009)'
_computing_data_reduction SAINT
_computing_structure_refinement 'SHELXL-97 (Sheldrick, 1997)'
_computing_structure_solution 'SHELXS-97 (Sheldrick, 1990)'
_diffrn_ambient_temperature 140(2)
_diffrn_measured_fraction_theta_full 0.994
_diffrn_measured_fraction_theta_max 0.994
_diffrn_measurement_device_type 'Bruker Apex DUO CCD area-detector'
_diffrn_measurement_method \w
_diffrn_radiation_monochromator graphite
_diffrn_radiation_source 'fine-focus sealed tube'
_diffrn_radiation_type MoK\a
_diffrn_radiation_wavelength 0.71073
_diffrn_reflns_av_R_equivalents 0.0262
_diffrn_reflns_av_sigmaI/netI 0.0356
_diffrn_reflns_limit_h_max 12
_diffrn_reflns_limit_h_min -12
_diffrn_reflns_limit_k_max 14
_diffrn_reflns_limit_k_min -14
_diffrn_reflns_limit_l_max 15
_diffrn_reflns_limit_l_min -14
_diffrn_reflns_number 12990
_diffrn_reflns_theta_full 26.08
_diffrn_reflns_theta_max 26.08
_diffrn_reflns_theta_min 1.72
_exptl_absorpt_coefficient_mu 0.800
_exptl_absorpt_correction_T_max 0.9143
_exptl_absorpt_correction_T_min 0.6419
_exptl_absorpt_correction_type multi-scan
_exptl_absorpt_process_details SADABS
_exptl_crystal_colour colorless
_exptl_crystal_density_diffrn 1.494
_exptl_crystal_density_method 'not measured'
_exptl_crystal_description needle
_exptl_crystal_F_000 673
_exptl_crystal_size_max 0.608
_exptl_crystal_size_mid 0.198
_exptl_crystal_size_min 0.114
_refine_diff_density_max 0.565
_refine_diff_density_min -0.562
_refine_diff_density_rms 0.072
_refine_ls_extinction_method none
_refine_ls_goodness_of_fit_ref 1.065
_refine_ls_hydrogen_treatment refU
_refine_ls_matrix_type full
_refine_ls_number_parameters 446
_refine_ls_number_reflns 5795
_refine_ls_number_restraints 4
_refine_ls_restrained_S_all 1.067
_refine_ls_R_factor_all 0.0284
_refine_ls_R_factor_gt 0.0261
_refine_ls_shift/su_max 0.002
_refine_ls_shift/su_mean 0.000
_refine_ls_structure_factor_coef Fsqd
_refine_ls_weighting_details 'calc w=1/[\s^2^(Fo^2^)+(0.0276P)^2^+0.9371P] where P=(Fo^2^+2Fc^2^)/3'
_refine_ls_weighting_scheme calc
_refine_ls_wR_factor_gt 0.0643
_refine_ls_wR_factor_ref 0.0657
_reflns_number_gt 5385
_reflns_number_total 5795
_reflns_threshold_expression >2sigma(I)
_cod_data_source_file c4cc02634a3.cif
_cod_data_source_block 140
_cod_original_sg_symbol_H-M P-1
_cod_database_code 7113965

loop_
_symmetry_equiv_pos_as_xyz
'x, y, z'
'-x, -y, -z'

loop_
_atom_site_label
_atom_site_type_symbol
_atom_site_fract_x
_atom_site_fract_y
_atom_site_fract_z
_atom_site_U_iso_or_equiv
_atom_site_adp_type
_atom_site_occupancy
_atom_site_symmetry_multiplicity
_atom_site_calc_flag
_atom_site_refinement_flags
_atom_site_disorder_assembly
_atom_site_disorder_group
Cd1 Cd 0.603105(14) 0.982365(12) 0.627984(13) 0.01372(6) Uani 1 1 d . . .
O1 O 0.43252(15) 1.10262(13) 0.65078(13) 0.0203(3) Uani 1 1 d . . .
O2 O 0.35745(15) 0.98093(12) 0.57126(13) 0.0175(3) Uani 1 1 d . . .
O3 O -0.15258(15) 0.96229(13) 0.64318(14) 0.0217(3) Uani 1 1 d . . .
O4 O -0.24578(15) 1.12960(13) 0.60001(13) 0.0198(3) Uani 1 1 d . . .
O5 O -0.02737(18) 1.45945(15) 0.6780(2) 0.0417(5) Uani 1 1 d . . .
O6 O 0.19298(16) 1.47774(13) 0.60403(15) 0.0252(4) Uani 1 1 d . . .
H6A H 0.1797 1.5469 0.6026 0.030 Uiso 1 1 calc R . .
O7 O 1.1091(5) -0.0854(4) 0.8625(4) 0.0537(12) Uani 0.50 1 d P . .
N1 N 0.59965(18) 0.79098(15) 0.63402(15) 0.0168(4) Uani 1 1 d . . .
N2 N 0.4469(2) 0.07968(16) 1.17047(16) 0.0221(4) Uani 1 1 d . . .
N3 N 1.0000 0.0000 1.0000 0.0445(9) Uani 1 2 d S . .
C1 C 0.3434(2) 1.06665(17) 0.61308(18) 0.0152(4) Uani 1 1 d . . .
C2 C 0.2144(2) 1.12931(17) 0.61899(18) 0.0149(4) Uani 1 1 d . . .
C3 C 0.0998(2) 1.07378(17) 0.61423(18) 0.0155(4) Uani 1 1 d . . .
H3 H 0.1042 0.9978 0.6059 0.019 Uiso 1 1 calc R . .
C4 C -0.0212(2) 1.12986(18) 0.62163(19) 0.0173(4) Uani 1 1 d . . .
C5 C -0.1472(2) 1.06952(18) 0.62138(18) 0.0172(4) Uani 1 1 d . . .
C6 C -0.0260(2) 1.24162(18) 0.63100(19) 0.0188(5) Uani 1 1 d . . .
H6 H -0.1082 1.2802 0.6356 0.023 Uiso 1 1 calc R . .
C7 C 0.0891(2) 1.29799(18) 0.63380(19) 0.0178(4) Uani 1 1 d . . .
C8 C 0.0779(2) 1.41979(19) 0.6408(2) 0.0231(5) Uani 1 1 d . . .
C9 C 0.2090(2) 1.24144(18) 0.62855(18) 0.0164(4) Uani 1 1 d . . .
H9 H 0.2873 1.2793 0.6315 0.020 Uiso 1 1 calc R . .
C10 C 0.4929(2) 0.73716(18) 0.6227(2) 0.0207(5) Uani 1 1 d . . .
H10 H 0.4164 0.7802 0.6105 0.025 Uiso 1 1 calc R . .
C11 C 0.4901(2) 0.62151(19) 0.6282(2) 0.0221(5) Uani 1 1 d . . .
H11 H 0.4130 0.5872 0.6189 0.027 Uiso 1 1 calc R . .
C12 C 0.5991(2) 0.55549(18) 0.64725(19) 0.0191(5) Uani 1 1 d . . .
C13 C 0.7102(2) 0.61168(19) 0.6574(2) 0.0210(5) Uani 1 1 d . . .
H13 H 0.7880 0.5705 0.6691 0.025 Uiso 1 1 calc R . .
C14 C 0.7067(2) 0.72699(18) 0.6505(2) 0.0202(5) Uani 1 1 d . . .
H14 H 0.7836 0.7635 0.6577 0.024 Uiso 1 1 calc R . .
C15 C 0.5958(3) 0.42807(18) 0.66311(19) 0.0219(5) Uani 1 1 d . . .
H15A H 0.6837 0.4037 0.6259 0.026 Uiso 1 1 calc R . .
H15B H 0.5273 0.4067 0.6273 0.026 Uiso 1 1 calc R . .
C16 C 0.5636(3) 0.36757(19) 0.7886(2) 0.0263(5) Uani 1 1 d . . .
H16A H 0.4770 0.3944 0.8254 0.032 Uiso 1 1 calc R . .
H16B H 0.6332 0.3890 0.8233 0.032 Uiso 1 1 calc R . .
C17 C 0.5557(3) 0.23710(18) 0.8116(2) 0.0266(5) Uani 1 1 d . . .
H17A H 0.4884 0.2153 0.7748 0.032 Uiso 1 1 calc R . .
H17B H 0.6433 0.2094 0.7780 0.032 Uiso 1 1 calc R . .
C18 C 0.5184(3) 0.18099(18) 0.93604(19) 0.0226(5) Uani 1 1 d . . .
C19 C 0.3912(3) 0.1892(2) 1.0000(2) 0.0318(6) Uani 1 1 d . . .
H19 H 0.3255 0.2300 0.9648 0.038 Uiso 1 1 calc R . .
C20 C 0.3591(3) 0.1382(2) 1.1148(2) 0.0307(6) Uani 1 1 d . . .
H20 H 0.2707 0.1449 1.1563 0.037 Uiso 1 1 calc R . .
C21 C 0.5699(3) 0.0718(2) 1.1089(2) 0.0256(5) Uani 1 1 d . . .
H21 H 0.6338 0.0304 1.1462 0.031 Uiso 1 1 calc R . .
C22 C 0.6093(3) 0.1208(2) 0.9936(2) 0.0259(5) Uani 1 1 d . . .
H22 H 0.6983 0.1132 0.9540 0.031 Uiso 1 1 calc R . .
C23 C 1.0738(10) 0.0038(8) 0.8978(6) 0.079(3) Uani 0.50 1 d P . .
C24 C 0.9725(8) 0.0923(6) 1.0511(7) 0.0592(19) Uani 0.50 1 d P . .
C25 C 0.9265(8) -0.1118(6) 1.0749(6) 0.060(2) Uani 0.50 1 d P . .
O8A O 0.1154(5) 0.3408(4) 1.0612(4) 0.0464(15) Uani 0.484(6) 1 d P A 1
N4A N 0.1688(14) 0.5268(12) 0.9820(11) 0.043(2) Uani 0.484(6) 1 d P A 1
H1W1 H 0.125(3) 1.721(2) 0.637(2) 0.040(9) Uiso 1 1 d D . .
H1W2 H -0.034(3) 0.845(2) 0.706(2) 0.035(8) Uiso 1 1 d D . .
H2W1 H 0.2142 1.7488 0.5291 0.065(11) Uiso 1 1 d D . .
H2W2 H -0.0461 0.7571 0.8027 0.046 Uiso 1 1 d D . .
C26A C 0.1321(9) 0.4362(7) 1.0685(7) 0.0426(17) Uani 0.484(6) 1 d P A 1
H26A H 0.1178 0.4478 1.1424 0.051 Uiso 0.484(6) 1 calc PR A 1
C27A C 0.1772(16) 0.5170(10) 0.8701(12) 0.076(4) Uani 0.484(6) 1 d P A 1
H27A H 0.1306 0.4464 0.8730 0.114 Uiso 0.484(6) 1 calc PR A 1
H27B H 0.2713 0.5149 0.8316 0.114 Uiso 0.484(6) 1 calc PR A 1
H27C H 0.1356 0.5827 0.8286 0.114 Uiso 0.484(6) 1 calc PR A 1
C28A C 0.1802(12) 0.6398(7) 0.9979(11) 0.083(3) Uani 0.484(6) 1 d P A 1
H28A H 0.1557 0.6365 1.0788 0.125 Uiso 0.484(6) 1 calc PR A 1
H28B H 0.1200 0.6907 0.9592 0.125 Uiso 0.484(6) 1 calc PR A 1
H28C H 0.2725 0.6690 0.9663 0.125 Uiso 0.484(6) 1 calc PR A 1
O8B O 0.1507(6) 0.3612(5) 0.8954(5) 0.080(2) Uani 0.516(6) 1 d P A 2
N4B N 0.2055(14) 0.5125(12) 0.9509(10) 0.044(2) Uani 0.516(6) 1 d P A 2
C26B C 0.1783(12) 0.4639(9) 0.8753(10) 0.056(3) Uani 0.516(6) 1 d P A 2
H26B H 0.1800 0.5104 0.8016 0.068 Uiso 0.516(6) 1 calc PR A 2
C27B C 0.2098(10) 0.4481(7) 1.0651(6) 0.0518(19) Uani 0.516(6) 1 d P A 2
H27D H 0.1633 0.3740 1.0824 0.078 Uiso 0.516(6) 1 calc PR A 2
H27E H 0.1659 0.4910 1.1194 0.078 Uiso 0.516(6) 1 calc PR A 2
H27F H 0.3031 0.4361 1.0703 0.078 Uiso 0.516(6) 1 calc PR A 2
C28B C 0.2437(11) 0.6353(7) 0.9214(8) 0.071(3) Uani 0.516(6) 1 d P A 2
H28D H 0.2259 0.6728 0.8475 0.107 Uiso 0.516(6) 1 calc PR A 2
H28E H 0.3391 0.6436 0.9183 0.107 Uiso 0.516(6) 1 calc PR A 2
H28F H 0.1914 0.6709 0.9789 0.107 Uiso 0.516(6) 1 calc PR A 2
O1W O 0.18466(18) 1.69198(14) 0.59692(16) 0.0274(4) Uani 1 1 d D . .
O2W O 0.00669(19) 0.79098(16) 0.73775(18) 0.0375(5) Uani 1 1 d D . .

loop_
_atom_site_aniso_label
_atom_site_aniso_U_11
_atom_site_aniso_U_22
_atom_site_aniso_U_33
_atom_site_aniso_U_23
_atom_site_aniso_U_13
_atom_site_aniso_U_12
Cd1 0.01127(9) 0.01208(8) 0.01764(10) -0.00259(6) -0.00439(6) 0.00147(6)
O1 0.0146(8) 0.0221(8) 0.0268(9) -0.0072(7) -0.0093(7) 0.0055(6)
O2 0.0174(8) 0.0137(7) 0.0196(8) -0.0025(6) -0.0028(6) 0.0040(6)
O3 0.0171(8) 0.0162(8) 0.0324(9) -0.0056(7) -0.0075(7) -0.0006(6)
O4 0.0124(8) 0.0196(8) 0.0276(9) -0.0044(7) -0.0066(7) 0.0006(6)
O5 0.0181(9) 0.0263(9) 0.0853(16) -0.0249(10) -0.0098(10) 0.0083(7)
O6 0.0208(9) 0.0135(7) 0.0413(10) -0.0082(7) -0.0057(8) 0.0005(6)
O7 0.066(3) 0.058(3) 0.038(3) -0.013(2) -0.012(2) 0.012(2)
N1 0.0161(9) 0.0158(9) 0.0174(9) -0.0012(7) -0.0048(8) 0.0001(7)
N2 0.0262(11) 0.0186(9) 0.0205(10) -0.0044(8) -0.0044(8) 0.0026(8)
N3 0.061(2) 0.0410(19) 0.0312(19) -0.0062(15) -0.0126(18) -0.0034(17)
C1 0.0126(10) 0.0154(10) 0.0133(11) 0.0025(8) -0.0012(8) 0.0011(8)
C2 0.0116(10) 0.0163(10) 0.0148(11) -0.0011(8) -0.0024(8) 0.0025(8)
C3 0.0150(11) 0.0142(10) 0.0165(11) -0.0017(8) -0.0044(9) 0.0017(8)
C4 0.0134(10) 0.0190(10) 0.0190(11) -0.0034(9) -0.0045(9) -0.0001(8)
C5 0.0136(11) 0.0203(11) 0.0176(11) -0.0060(9) -0.0020(9) -0.0011(9)
C6 0.0130(11) 0.0192(11) 0.0244(12) -0.0049(9) -0.0056(9) 0.0039(8)
C7 0.0159(11) 0.0174(10) 0.0213(12) -0.0061(9) -0.0059(9) 0.0026(8)
C8 0.0171(12) 0.0198(11) 0.0346(14) -0.0075(10) -0.0097(10) 0.0038(9)
C9 0.0127(10) 0.0180(10) 0.0180(11) -0.0024(9) -0.0045(9) -0.0007(8)
C10 0.0167(11) 0.0179(11) 0.0260(13) -0.0005(9) -0.0077(10) 0.0010(9)
C11 0.0203(12) 0.0188(11) 0.0271(13) -0.0022(9) -0.0086(10) -0.0028(9)
C12 0.0236(12) 0.0162(10) 0.0154(11) -0.0007(8) -0.0037(9) 0.0006(9)
C13 0.0190(11) 0.0190(11) 0.0250(12) -0.0033(9) -0.0083(10) 0.0048(9)
C14 0.0170(11) 0.0186(11) 0.0252(12) -0.0030(9) -0.0083(9) 0.0009(9)
C15 0.0302(13) 0.0151(11) 0.0199(12) -0.0033(9) -0.0059(10) 0.0016(9)
C16 0.0419(15) 0.0152(11) 0.0219(12) -0.0041(9) -0.0085(11) 0.0018(10)
C17 0.0444(16) 0.0142(11) 0.0189(12) -0.0025(9) -0.0048(11) 0.0006(10)
C18 0.0370(14) 0.0113(10) 0.0185(12) -0.0038(9) -0.0040(10) -0.0004(9)
C19 0.0394(16) 0.0301(13) 0.0235(13) -0.0013(11) -0.0098(12) 0.0129(11)
C20 0.0297(14) 0.0325(14) 0.0250(14) -0.0018(11) -0.0039(11) 0.0118(11)
C21 0.0265(13) 0.0241(12) 0.0240(13) -0.0008(10) -0.0073(10) 0.0015(10)
C22 0.0261(13) 0.0245(12) 0.0227(13) -0.0018(10) -0.0012(10) -0.0007(10)
C23 0.105(7) 0.076(6) 0.034(4) -0.008(4) 0.023(4) 0.003(5)
C24 0.067(5) 0.046(4) 0.063(5) -0.018(4) -0.005(4) -0.007(3)
C25 0.075(5) 0.039(4) 0.053(4) -0.001(3) 0.004(4) -0.017(3)
O8A 0.059(3) 0.029(2) 0.039(3) 0.0007(18) 0.001(2) 0.010(2)
N4A 0.059(7) 0.033(5) 0.038(7) -0.005(4) -0.018(5) 0.006(4)
C26A 0.044(5) 0.049(4) 0.035(4) -0.004(3) -0.017(4) 0.014(4)
C27A 0.103(8) 0.062(8) 0.051(6) -0.012(7) 0.001(6) 0.028(7)
C28A 0.089(8) 0.040(4) 0.122(10) -0.001(6) -0.048(7) -0.004(5)
O8B 0.121(5) 0.057(4) 0.099(5) -0.041(3) -0.079(4) 0.036(3)
N4B 0.069(8) 0.042(4) 0.031(6) -0.016(4) -0.024(5) 0.012(4)
C26B 0.078(6) 0.060(6) 0.053(5) -0.034(6) -0.041(4) 0.038(6)
C27B 0.070(6) 0.049(4) 0.040(4) -0.008(3) -0.024(4) 0.008(4)
C28B 0.095(7) 0.052(4) 0.059(5) -0.009(4) -0.008(5) -0.004(4)
O1W 0.0287(10) 0.0159(8) 0.0358(11) -0.0031(8) -0.0077(8) 0.0034(7)
O2W 0.0318(11) 0.0262(10) 0.0457(12) 0.0030(9) -0.0056(9) 0.0088(8)

loop_
_atom_type_symbol
_atom_type_description
_atom_type_scat_dispersion_real
_atom_type_scat_dispersion_imag
_atom_type_scat_source
C C 0.0033 0.0016 'International Tables Vol C Tables 4.2.6.8 and 6.1.1.4'
H H 0.0000 0.0000 'International Tables Vol C Tables 4.2.6.8 and 6.1.1.4'
N N 0.0061 0.0033 'International Tables Vol C Tables 4.2.6.8 and 6.1.1.4'
O O 0.0106 0.0060 'International Tables Vol C Tables 4.2.6.8 and 6.1.1.4'
Cd Cd -0.8075 1.2024 'International Tables Vol C Tables 4.2.6.8 and 6.1.1.4'

loop_
_geom_angle_atom_site_label_1
_geom_angle_atom_site_label_2
_geom_angle_atom_site_label_3
_geom_angle
_geom_angle_site_symmetry_1
_geom_angle_site_symmetry_3
O1 Cd1 N1 129.98(6) . .
O1 Cd1 O4 90.18(5) . 1_655
N1 Cd1 O4 139.85(6) . 1_655
O1 Cd1 O2 96.89(5) . 2_676
N1 Cd1 O2 87.51(6) . 2_676
O4 Cd1 O2 87.31(5) 1_655 2_676
O1 Cd1 N2 86.02(6) . 2_667
N1 Cd1 N2 85.16(6) . 2_667
O4 Cd1 N2 99.86(6) 1_655 2_667
O2 Cd1 N2 172.28(5) 2_676 2_667
O1 Cd1 O3 140.10(5) . 1_655
N1 Cd1 O3 87.71(6) . 1_655
O4 Cd1 O3 53.65(5) 1_655 1_655
O2 Cd1 O3 97.42(5) 2_676 1_655
N2 Cd1 O3 84.72(6) 2_667 1_655
C1 O1 Cd1 105.23(13) . .
C1 O2 Cd1 117.08(13) . 2_676
C5 O3 Cd1 86.37(13) . 1_455
C5 O4 Cd1 97.97(12) . 1_455
C24 O7 C23 59.4(5) 2_757 .
C10 N1 C14 116.91(18) . .
C10 N1 Cd1 122.63(15) . .
C14 N1 Cd1 120.46(14) . .
C21 N2 C20 116.6(2) . .
C21 N2 Cd1 121.13(16) . 2_667
C20 N2 Cd1 121.65(16) . 2_667
C23 N3 C23 180.0(8) . 2_757
C23 N3 C24 126.8(5) . .
C23 N3 C24 53.2(5) 2_757 .
C23 N3 C24 53.2(5) . 2_757
C23 N3 C24 126.8(5) 2_757 2_757
C24 N3 C24 180.0(7) . 2_757
C23 N3 C25 120.6(5) . .
C23 N3 C25 59.4(5) 2_757 .
C24 N3 C25 112.5(4) . .
C24 N3 C25 67.5(4) 2_757 .
C23 N3 C25 59.4(5) . 2_757
C23 N3 C25 120.6(5) 2_757 2_757
C24 N3 C25 67.5(4) . 2_757
C24 N3 C25 112.5(4) 2_757 2_757
C25 N3 C25 179.999(2) . 2_757
O1 C1 O2 123.2(2) . .
O1 C1 C2 117.61(18) . .
O2 C1 C2 119.24(18) . .
C9 C2 C3 120.15(19) . .
C9 C2 C1 120.66(18) . .
C3 C2 C1 119.18(18) . .
C2 C3 C4 119.98(19) . .
C6 C4 C3 119.60(19) . .
C6 C4 C5 119.7(2) . .
C3 C4 C5 120.67(19) . .
O3 C5 O4 121.92(19) . .
O3 C5 C4 119.8(2) . .
O4 C5 C4 118.28(19) . .
C4 C6 C7 120.5(2) . .
C9 C7 C6 119.89(19) . .
C9 C7 C8 122.30(19) . .
C6 C7 C8 117.8(2) . .
O5 C8 O6 124.1(2) . .
O5 C8 C7 122.4(2) . .
O6 C8 C7 113.47(19) . .
C7 C9 C2 119.86(19) . .
N1 C10 C11 122.6(2) . .
C10 C11 C12 120.5(2) . .
C11 C12 C13 116.9(2) . .
C11 C12 C15 122.0(2) . .
C13 C12 C15 121.0(2) . .
C14 C13 C12 119.8(2) . .
N1 C14 C13 123.4(2) . .
C12 C15 C16 110.24(18) . .
C15 C16 C17 113.29(19) . .
C18 C17 C16 111.62(19) . .
C19 C18 C22 116.5(2) . .
C19 C18 C17 121.2(2) . .
C22 C18 C17 122.3(2) . .
C20 C19 C18 120.4(2) . .
N2 C20 C19 123.1(2) . .
N2 C21 C22 123.5(2) . .
C18 C22 C21 119.9(2) . .
C24 C23 O7 56.9(6) 2_757 .
C24 C23 N3 67.2(5) 2_757 .
O7 C23 N3 123.4(7) . .
C24 C23 C25 135.1(7) 2_757 2_757
O7 C23 C25 163.8(9) . 2_757
N3 C23 C25 68.0(5) . 2_757
O7 C24 C23 63.7(6) 2_757 2_757
O7 C24 N3 122.6(6) 2_757 .
C23 C24 N3 59.6(5) 2_757 .
O7 C24 C25 173.5(8) 2_757 2_757
C23 C24 C25 119.5(7) 2_757 2_757
N3 C24 C25 60.0(4) . 2_757
C23 C25 N3 52.6(4) 2_757 .
C23 C25 C24 105.1(5) 2_757 2_757
N3 C25 C24 52.5(3) . 2_757
C26A N4A C27A 119.5(12) . .
C26A N4A C28A 122.1(10) . .
C27A N4A C28A 117.7(12) . .
O8A C26A N4A 125.5(9) . .
C26B N4B C27B 122.7(12) . .
C26B N4B C28B 121.3(12) . .
C27B N4B C28B 115.9(10) . .
O8B C26B N4B 123.3(11) . .

loop_
_geom_bond_atom_site_label_1
_geom_bond_atom_site_label_2
_geom_bond_distance
_geom_bond_site_symmetry_2
Cd1 O1 2.2576(15) .
Cd1 N1 2.2988(17) .
Cd1 O4 2.3050(14) 1_655
Cd1 O2 2.3666(15) 2_676
Cd1 N2 2.387(2) 2_667
Cd1 O3 2.5614(16) 1_655
O1 C1 1.257(3) .
O2 C1 1.266(3) .
O2 Cd1 2.3666(15) 2_676
O3 C5 1.257(3) .
O3 Cd1 2.5614(16) 1_455
O4 C5 1.269(3) .
O4 Cd1 2.3051(14) 1_455
O5 C8 1.211(3) .
O6 C8 1.320(3) .
O7 C24 1.195(8) 2_757
O7 C23 1.279(9) .
N1 C10 1.345(3) .
N1 C14 1.350(3) .
N2 C21 1.337(3) .
N2 C20 1.343(3) .
N2 Cd1 2.387(2) 2_667
N3 C23 1.323(7) .
N3 C23 1.323(7) 2_757
N3 C24 1.414(7) .
N3 C24 1.414(7) 2_757
N3 C25 1.543(6) .
N3 C25 1.543(6) 2_757
C1 C2 1.503(3) .
C2 C9 1.390(3) .
C2 C3 1.394(3) .
C3 C4 1.394(3) .
C4 C6 1.385(3) .
C4 C5 1.506(3) .
C6 C7 1.395(3) .
C7 C9 1.388(3) .
C7 C8 1.498(3) .
C10 C11 1.384(3) .
C11 C12 1.386(3) .
C12 C13 1.393(3) .
C12 C15 1.504(3) .
C13 C14 1.376(3) .
C15 C16 1.523(3) .
C16 C17 1.533(3) .
C17 C18 1.501(3) .
C18 C19 1.384(4) .
C18 C22 1.387(4) .
C19 C20 1.383(4) .
C21 C22 1.388(3) .
C23 C24 1.228(11) 2_757
C23 C25 1.433(11) 2_757
C24 O7 1.195(8) 2_757
C24 C23 1.228(11) 2_757
C24 C25 1.646(10) 2_757
C25 C23 1.433(11) 2_757
C25 C24 1.646(10) 2_757
O8A C26A 1.201(9) .
N4A C26A 1.326(17) .
N4A C27A 1.423(16) .
N4A C28A 1.442(16) .
O8B C26B 1.233(11) .
N4B C26B 1.318(15) .
N4B C27B 1.458(16) .
N4B C28B 1.481(17) .
